data_4060288
loop_
_publ_author_name
'Tomlinson, Susan'
'Zheng, Chong'
'Hosmane, Narayan S.'
'Yang, Jimin'
'Wang, Ying'
'Zhang, Hongming'
'Gray, Thomas G.'
'Demissie, Temesgen'
'Maguire, John A.'
'Baumann, Frank'
'Klein, Axel'
'Sarkar, Biprajit'
'Kaim, Wolfgang'
'Lipscomb, William N.'

_publ_section_title
;
Chemistry of C-Trimethylsilyl-Substituted Heterocarboranes. 31. New Insights 
into Reaction Pathways of Carborane Ligand Systems: Synthetic, Structural, 
Spectroscopic, and Electrochemical Studies on Sandwich and Half-Sandwich 
Metallacarboranes of Iron, Cobalt, and Nickel
;
_journal_issue 9
_journal_name_full Organometallics
_journal_page_first 2177
_journal_page_last 2187
_journal_paper_doi 10.1021/om048982u
_journal_volume 24
_journal_year 2005
_chemical_formula_sum 'C16 H44 B8 Fe Si4'
_chemical_formula_weight 491.20
_space_group_IT_number 19
_symmetry_cell_setting orthorhombic
_symmetry_space_group_name_Hall 'P 2ac 2ab'
_symmetry_space_group_name_H-M 'P 21 21 21'
_atom_sites_solution_hydrogens geom
_atom_sites_solution_primary direct
_atom_sites_solution_secondary difmap
_audit_creation_method SHELXL-97
_cell_angle_alpha 90.00
_cell_angle_beta 90.00
_cell_angle_gamma 90.00
_cell_formula_units_Z 4
_cell_length_a 10.932(2)
_cell_length_b 12.939(3)
_cell_length_c 22.815(5)
_cell_measurement_reflns_used 30
_cell_measurement_temperature 220(2)
_cell_measurement_theta_max 10.0
_cell_measurement_theta_min 5.0
_cell_volume 3227.2(11)
_computing_cell_refinement 'Siemens XSCANS'
_computing_data_collection 'Siemens XSCANS'
_computing_data_reduction 'Siemens XSCANS'
_computing_molecular_graphics 'Siemens SHELXTL'
_computing_publication_material 'Siemens SHELXTL'
_computing_structure_refinement 'SHELXL-97 (Sheldrick, 1997)'
_computing_structure_solution 'SHELXS-97 (Sheldrick, 1990)'
_diffrn_ambient_temperature 220(2)
_diffrn_measured_fraction_theta_full 0.981
_diffrn_measured_fraction_theta_max 0.981
_diffrn_measurement_device_type 'Siemens P3'
_diffrn_measurement_method 'omega scans'
_diffrn_radiation_monochromator graphite
_diffrn_radiation_source 'fine-focus sealed tube'
_diffrn_radiation_type MoK\a
_diffrn_radiation_wavelength 0.71073
_diffrn_reflns_av_R_equivalents 0.0000
_diffrn_reflns_av_sigmaI/netI 0.262
_diffrn_reflns_limit_h_max 10
_diffrn_reflns_limit_h_min 0
_diffrn_reflns_limit_k_max 12
_diffrn_reflns_limit_k_min 0
_diffrn_reflns_limit_l_max 22
_diffrn_reflns_limit_l_min 0
_diffrn_reflns_number 1731
_diffrn_reflns_theta_full 20.04
_diffrn_reflns_theta_max 20.04
_diffrn_reflns_theta_min 1.79
_diffrn_standards_decay_% 5.30
_diffrn_standards_interval_count 147
_diffrn_standards_number 3
_exptl_absorpt_coefficient_mu 0.619
_exptl_absorpt_correction_T_max 0.941
_exptl_absorpt_correction_T_min 0.747
_exptl_absorpt_correction_type psi-scan
_exptl_absorpt_process_details 'Siemens XEMP'
_exptl_crystal_colour red
_exptl_crystal_density_diffrn 1.011
_exptl_crystal_density_method 'not measured'
_exptl_crystal_description plates
_exptl_crystal_F_000 1048
_exptl_crystal_size_max 0.50
_exptl_crystal_size_mid 0.20
_exptl_crystal_size_min 0.10
_refine_diff_density_max 0.668
_refine_diff_density_min -0.377
_refine_diff_density_rms 0.099
_refine_ls_abs_structure_details 'Flack H D (1983), Acta Cryst. A39, 876-881'
_refine_ls_abs_structure_Flack 0.33(15)
_refine_ls_extinction_method none
_refine_ls_goodness_of_fit_ref 1.023
_refine_ls_hydrogen_treatment mixed
_refine_ls_matrix_type full
_refine_ls_number_parameters 154
_refine_ls_number_reflns 1731
_refine_ls_number_restraints 0
_refine_ls_restrained_S_all 1.023
_refine_ls_R_factor_all 0.222
_refine_ls_R_factor_gt 0.097
_refine_ls_shift/su_max 0.000
_refine_ls_shift/su_mean 0.000
_refine_ls_structure_factor_coef Fsqd
_refine_ls_weighting_details 'calc w=1/[\s^2^(Fo^2^)+(0.0859P)^2^+0.9810P] where P=(Fo^2^+2Fc^2^)/3'
_refine_ls_weighting_scheme calc
_refine_ls_wR_factor_gt 0.186
_refine_ls_wR_factor_ref 0.246
_reflns_number_gt 793
_reflns_number_total 1731
_reflns_threshold_expression >2sigma(I)
_cod_database_code 4060288

loop_
_symmetry_equiv_pos_as_xyz
'x, y, z'
'-x+1/2, -y, z+1/2'
'-x, y+1/2, -z+1/2'
'x+1/2, -y+1/2, -z'

loop_
_atom_site_label
_atom_site_type_symbol
_atom_site_fract_x
_atom_site_fract_y
_atom_site_fract_z
_atom_site_U_iso_or_equiv
_atom_site_adp_type
_atom_site_occupancy
_atom_site_symmetry_multiplicity
_atom_site_calc_flag
_atom_site_refinement_flags
_atom_site_disorder_assembly
_atom_site_disorder_group
Fe Fe 0.1055(4) 0.4641(3) 0.83269(17) 0.0337(12) Uani 1 1 d . . .
Si1 Si 0.2505(10) 0.6658(7) 0.9337(4) 0.065(3) Uani 1 1 d . . .
Si2 Si 0.3091(9) 0.4461(7) 0.7035(4) 0.058(3) Uani 1 1 d . . .
Si3 Si -0.2289(7) 0.4899(6) 0.8587(4) 0.054(3) Uani 1 1 d . . .
Si4 Si 0.2078(9) 0.2461(7) 0.9324(4) 0.059(3) Uani 1 1 d . . .
C1 C 0.209(2) 0.5989(18) 0.8632(10) 0.029(7) Uiso 1 1 d . . .
B2 B 0.297(3) 0.515(2) 0.8304(14) 0.049(10) Uiso 1 1 d . . .
H2 H 0.3828 0.4806 0.8458 0.058 Uiso 1 1 calc R . .
C3 C 0.235(2) 0.5072(17) 0.7668(9) 0.028(7) Uiso 1 1 d . . .
B4 B 0.103(3) 0.567(2) 0.7628(14) 0.048(10) Uiso 1 1 d . . .
H4 H 0.0416 0.5740 0.7248 0.057 Uiso 1 1 calc R . .
B5 B 0.097(3) 0.623(2) 0.8265(14) 0.027(9) Uiso 1 1 d . . .
H5 H 0.0244 0.6766 0.8405 0.032 Uiso 1 1 calc R . .
B6 B 0.234(3) 0.630(3) 0.7938(14) 0.045(10) Uiso 1 1 d . . .
H6 H 0.2818 0.6986 0.7768 0.054 Uiso 1 1 calc R . .
C11 C -0.074(2) 0.4234(18) 0.8528(10) 0.037(8) Uiso 1 1 d . . .
B12 B 0.009(3) 0.397(3) 0.9043(17) 0.053(12) Uiso 1 1 d . . .
H12 H -0.0032 0.4218 0.9500 0.064 Uiso 1 1 calc R . .
C13 C 0.107(3) 0.3231(19) 0.8832(10) 0.034(7) Uiso 1 1 d . . .
B14 B 0.100(4) 0.305(3) 0.8157(14) 0.050(11) Uiso 1 1 d . . .
H14 H 0.1591 0.2540 0.7898 0.059 Uiso 1 1 calc R . .
B15 B -0.030(3) 0.376(3) 0.7902(16) 0.052(11) Uiso 1 1 d . . .
H15 H -0.0718 0.3805 0.7465 0.063 Uiso 1 1 calc R . .
B16 B -0.036(3) 0.294(3) 0.8597(14) 0.050(11) Uiso 1 1 d . . .
H16 H -0.0938 0.2260 0.8684 0.060 Uiso 1 1 calc R . .
C21 C 0.130(3) 0.646(2) 0.9892(12) 0.079(11) Uiso 1 1 d . . .
H21A H 0.1511 0.6825 1.0244 0.119 Uiso 1 1 calc R . .
H21B H 0.1224 0.5736 0.9976 0.119 Uiso 1 1 calc R . .
H21C H 0.0534 0.6717 0.9745 0.119 Uiso 1 1 calc R . .
C22 C 0.393(4) 0.620(3) 0.9635(14) 0.115(15) Uiso 1 1 d . . .
H22A H 0.3828 0.5508 0.9779 0.173 Uiso 1 1 calc R . .
H22B H 0.4183 0.6643 0.9950 0.173 Uiso 1 1 calc R . .
H22C H 0.4546 0.6204 0.9334 0.173 Uiso 1 1 calc R . .
C23 C 0.252(4) 0.806(3) 0.9155(15) 0.113(15) Uiso 1 1 d . . .
H23A H 0.3036 0.8176 0.8821 0.170 Uiso 1 1 calc R . .
H23B H 0.2831 0.8444 0.9483 0.170 Uiso 1 1 calc R . .
H23C H 0.1704 0.8286 0.9068 0.170 Uiso 1 1 calc R . .
C24 C 0.424(3) 0.342(3) 0.7257(14) 0.102(13) Uiso 1 1 d . . .
H24A H 0.4929 0.3736 0.7443 0.153 Uiso 1 1 calc R . .
H24B H 0.4502 0.3051 0.6915 0.153 Uiso 1 1 calc R . .
H24C H 0.3854 0.2947 0.7525 0.153 Uiso 1 1 calc R . .
C25 C 0.387(3) 0.549(2) 0.6616(13) 0.104(11) Uiso 1 1 d . . .
H25A H 0.4506 0.5783 0.6852 0.156 Uiso 1 1 calc R . .
H25B H 0.3288 0.6012 0.6513 0.156 Uiso 1 1 calc R . .
H25C H 0.4216 0.5197 0.6267 0.156 Uiso 1 1 calc R . .
C26 C 0.196(3) 0.381(2) 0.6563(13) 0.087(11) Uiso 1 1 d . . .
H26A H 0.2368 0.3359 0.6296 0.131 Uiso 1 1 calc R . .
H26B H 0.1506 0.4323 0.6346 0.131 Uiso 1 1 calc R . .
H26C H 0.1401 0.3422 0.6802 0.131 Uiso 1 1 calc R . .
C27 C -0.220(3) 0.586(2) 0.9195(12) 0.082(12) Uiso 1 1 d . . .
H27A H -0.3000 0.6123 0.9277 0.122 Uiso 1 1 calc R . .
H27B H -0.1670 0.6416 0.9082 0.122 Uiso 1 1 calc R . .
H27C H -0.1877 0.5529 0.9539 0.122 Uiso 1 1 calc R . .
C29 C -0.264(3) 0.557(3) 0.7878(13) 0.110(14) Uiso 1 1 d . . .
H29A H -0.2000 0.6056 0.7793 0.165 Uiso 1 1 calc R . .
H29B H -0.3405 0.5919 0.7908 0.165 Uiso 1 1 calc R . .
H29C H -0.2677 0.5064 0.7569 0.165 Uiso 1 1 calc R . .
C28 C -0.347(3) 0.386(2) 0.8750(13) 0.077(12) Uiso 1 1 d . . .
H28A H -0.3599 0.3819 0.9165 0.116 Uiso 1 1 calc R . .
H28B H -0.3173 0.3204 0.8610 0.116 Uiso 1 1 calc R . .
H28C H -0.4222 0.4026 0.8558 0.116 Uiso 1 1 calc R . .
C30 C 0.360(3) 0.215(3) 0.8971(16) 0.128(17) Uiso 1 1 d . . .
H30A H 0.4100 0.1776 0.9242 0.192 Uiso 1 1 calc R . .
H30B H 0.4004 0.2787 0.8866 0.192 Uiso 1 1 calc R . .
H30C H 0.3468 0.1746 0.8625 0.192 Uiso 1 1 calc R . .
C31 C 0.243(3) 0.323(2) 0.9999(14) 0.096(13) Uiso 1 1 d . . .
H31A H 0.2921 0.2826 1.0260 0.145 Uiso 1 1 calc R . .
H31B H 0.1675 0.3413 1.0192 0.145 Uiso 1 1 calc R . .
H31C H 0.2858 0.3848 0.9892 0.145 Uiso 1 1 calc R . .
C32 C 0.130(4) 0.123(3) 0.9479(16) 0.138(17) Uiso 1 1 d . . .
H32A H 0.1293 0.0809 0.9132 0.206 Uiso 1 1 calc R . .
H32B H 0.0475 0.1361 0.9601 0.206 Uiso 1 1 calc R . .
H32C H 0.1727 0.0869 0.9786 0.206 Uiso 1 1 calc R . .

loop_
_atom_site_aniso_label
_atom_site_aniso_U_11
_atom_site_aniso_U_22
_atom_site_aniso_U_33
_atom_site_aniso_U_23
_atom_site_aniso_U_13
_atom_site_aniso_U_12
Fe 0.034(2) 0.035(2) 0.032(2) 0.000(3) 0.001(2) 0.002(3)
Si1 0.075(8) 0.063(7) 0.056(7) -0.029(6) -0.007(6) -0.016(6)
Si2 0.069(7) 0.054(7) 0.050(5) 0.004(6) 0.018(5) -0.018(6)
Si3 0.032(5) 0.052(7) 0.077(6) 0.012(5) 0.006(5) 0.000(5)
Si4 0.048(6) 0.057(7) 0.071(7) 0.011(6) 0.000(6) 0.022(6)

loop_
_atom_type_symbol
_atom_type_description
_atom_type_scat_dispersion_real
_atom_type_scat_dispersion_imag
_atom_type_scat_source
C C 0.0033 0.0016 'International Tables Vol C Tables 4.2.6.8 and 6.1.1.4'
H H 0.0000 0.0000 'International Tables Vol C Tables 4.2.6.8 and 6.1.1.4'
B B 0.0013 0.0007 'International Tables Vol C Tables 4.2.6.8 and 6.1.1.4'
Si Si 0.0817 0.0704 'International Tables Vol C Tables 4.2.6.8 and 6.1.1.4'
Fe Fe 0.3463 0.8444 'International Tables Vol C Tables 4.2.6.8 and 6.1.1.4'

loop_
_geom_angle_atom_site_label_1
_geom_angle_atom_site_label_2
_geom_angle_atom_site_label_3
_geom_angle
_geom_angle_site_symmetry_1
_geom_angle_site_symmetry_3
_geom_angle_publ_flag
Cnt1 Fe Cnt2 175.1 . . y
B5 Fe B4 46.2(12) . . ?
B5 Fe C11 102.8(12) . . ?
B4 Fe C11 108.6(12) . . ?
B5 Fe B14 164.8(11) . . ?
B4 Fe B14 119.2(13) . . ?
C11 Fe B14 76.4(13) . . ?
B5 Fe B15 118.4(14) . . ?
B4 Fe B15 89.2(14) . . ?
C11 Fe B15 45.8(11) . . ?
B14 Fe B15 50.3(14) . . ?
B5 Fe B12 115.9(14) . . ?
B4 Fe B12 147.6(14) . . ?
C11 Fe B12 42.5(11) . . ?
B14 Fe B12 74.0(14) . . ?
B15 Fe B12 77.6(14) . . ?
B5 Fe C3 73.9(11) . . ?
B4 Fe C3 45.7(11) . . ?
C11 Fe C3 147.5(9) . . ?
B14 Fe C3 98.4(12) . . ?
B15 Fe C3 106.4(11) . . ?
B12 Fe C3 166.7(12) . . ?
B5 Fe C13 151.6(12) . . ?
B4 Fe C13 162.2(11) . . ?
C11 Fe C13 71.2(10) . . ?
B14 Fe C13 43.0(10) . . ?
B15 Fe C13 78.0(12) . . ?
B12 Fe C13 41.3(11) . . ?
C3 Fe C13 126.3(10) . . ?
B5 Fe C1 41.6(11) . . ?
B4 Fe C1 74.9(11) . . ?
C11 Fe C1 128.1(10) . . ?
B14 Fe C1 148.9(13) . . ?
B15 Fe C1 160.1(12) . . ?
B12 Fe C1 109.7(12) . . ?
C3 Fe C1 71.0(9) . . ?
C13 Fe C1 120.0(9) . . ?
B5 Fe B2 75.1(13) . . ?
B4 Fe B2 78.5(14) . . ?
C11 Fe B2 168.4(11) . . ?
B14 Fe B2 108.7(14) . . ?
B15 Fe B2 145.3(13) . . ?
B12 Fe B2 127.8(13) . . ?
C3 Fe B2 43.5(10) . . ?
C13 Fe B2 105.1(11) . . ?
C1 Fe B2 43.6(10) . . ?
C22 Si1 C21 108.3(15) . . ?
C22 Si1 C23 113.4(18) . . ?
C21 Si1 C23 107.1(16) . . ?
C22 Si1 C1 112.3(14) . . ?
C21 Si1 C1 110.5(13) . . ?
C23 Si1 C1 105.1(14) . . ?
C3 Si2 C25 107.6(13) . . ?
C3 Si2 C26 110.9(13) . . ?
C25 Si2 C26 109.6(14) . . ?
C3 Si2 C24 112.6(13) . . ?
C25 Si2 C24 110.1(16) . . ?
C26 Si2 C24 106.0(14) . . ?
C27 Si3 C29 110.3(14) . . ?
C27 Si3 C28 111.3(14) . . ?
C29 Si3 C28 111.0(15) . . ?
C27 Si3 C11 107.9(13) . . ?
C29 Si3 C11 109.1(13) . . ?
C28 Si3 C11 107.1(12) . . ?
C32 Si4 C13 107.9(15) . . ?
C32 Si4 C31 113.3(16) . . ?
C13 Si4 C31 109.3(13) . . ?
C32 Si4 C30 107.9(17) . . ?
C13 Si4 C30 112.1(15) . . ?
C31 Si4 C30 106.4(16) . . ?
B5 C1 B2 111(2) . . ?
B5 C1 B6 63.7(19) . . ?
B2 C1 B6 68.1(18) . . ?
B5 C1 Si1 125(2) . . ?
B2 C1 Si1 123.8(19) . . ?
B6 C1 Si1 131.6(19) . . ?
B5 C1 Fe 64.5(14) . . ?
B2 C1 Fe 68.2(14) . . ?
B6 C1 Fe 88.7(16) . . ?
Si1 C1 Fe 139.6(13) . . ?
C3 B2 C1 102(2) . . ?
C3 B2 B6 58.9(17) . . ?
C1 B2 B6 56.6(16) . . ?
C3 B2 Fe 66.4(14) . . ?
C1 B2 Fe 68.2(14) . . ?
B6 B2 Fe 84.2(17) . . ?
B2 C3 B4 113(2) . . ?
B2 C3 B6 67.4(18) . . ?
B4 C3 B6 64.7(19) . . ?
B2 C3 Si2 123.5(18) . . ?
B4 C3 Si2 123.2(18) . . ?
B6 C3 Si2 133.4(19) . . ?
B2 C3 Fe 70.1(14) . . ?
B4 C3 Fe 65.3(14) . . ?
B6 C3 Fe 89.2(16) . . ?
Si2 C3 Fe 137.2(13) . . ?
B5 B4 C3 101(2) . . ?
B5 B4 B6 58.6(19) . . ?
C3 B4 B6 59.5(18) . . ?
B5 B4 Fe 66.3(15) . . ?
C3 B4 Fe 69.0(14) . . ?
B6 B4 Fe 88.8(19) . . ?
C1 B5 B4 112(3) . . ?
C1 B5 B6 62.2(18) . . ?
B4 B5 B6 66(2) . . ?
C1 B5 Fe 73.8(16) . . ?
B4 B5 Fe 67.5(15) . . ?
B6 B5 Fe 93(2) . . ?
C1 B6 B5 54.1(18) . . ?
C1 B6 C3 97(2) . . ?
B5 B6 C3 96(2) . . ?
C1 B6 B4 98(2) . . ?
B5 B6 B4 55.7(18) . . ?
C3 B6 B4 55.7(17) . . ?
C1 B6 B2 55.3(15) . . ?
B5 B6 B2 95(2) . . ?
C3 B6 B2 53.6(16) . . ?
B4 B6 B2 96(2) . . ?
B12 C11 B15 114(2) . . ?
B12 C11 B16 64(2) . . ?
B15 C11 B16 69(2) . . ?
B12 C11 Si3 125(2) . . ?
B15 C11 Si3 120.1(19) . . ?
B16 C11 Si3 130.2(18) . . ?
B12 C11 Fe 70.2(17) . . ?
B15 C11 Fe 67.6(16) . . ?
B16 C11 Fe 92.1(17) . . ?
Si3 C11 Fe 137.6(13) . . ?
C13 B12 C11 109(3) . . ?
C13 B12 B16 62(2) . . ?
C11 B12 B16 63(2) . . ?
C13 B12 Fe 70.3(17) . . ?
C11 B12 Fe 67.3(16) . . ?
B16 B12 Fe 90(2) . . ?
B12 C13 B14 112(3) . . ?
B12 C13 B16 66(2) . . ?
B14 C13 B16 67(2) . . ?
B12 C13 Si4 124(2) . . ?
B14 C13 Si4 123(2) . . ?
B16 C13 Si4 128.2(19) . . ?
B12 C13 Fe 68.4(17) . . ?
B14 C13 Fe 66.3(16) . . ?
B16 C13 Fe 90.6(17) . . ?
Si4 C13 Fe 141.2(15) . . ?
C13 B14 B15 107(3) . . ?
C13 B14 B16 60(2) . . ?
B15 B14 B16 64(2) . . ?
C13 B14 Fe 70.7(16) . . ?
B15 B14 Fe 65.1(16) . . ?
B16 B14 Fe 90(2) . . ?
C11 B15 B14 98(2) . . ?
C11 B15 B16 57.9(18) . . ?
B14 B15 B16 58.3(19) . . ?
C11 B15 Fe 66.6(16) . . ?
B14 B15 Fe 64.6(16) . . ?
B16 B15 Fe 86.9(18) . . ?
C13 B16 C11 92(2) . . ?
C13 B16 B12 52.0(17) . . ?
C11 B16 B12 52.2(17) . . ?
C13 B16 B14 52.8(17) . . ?
C11 B16 B14 94(2) . . ?
B12 B16 B14 92(2) . . ?
C13 B16 B15 96(2) . . ?
C11 B16 B15 53.0(16) . . ?
B12 B16 B15 93(2) . . ?
B14 B16 B15 57.4(18) . . ?

loop_
_geom_bond_atom_site_label_1
_geom_bond_atom_site_label_2
_geom_bond_distance
_geom_bond_site_symmetry_2
_geom_bond_publ_flag
Fe Cnt1 1.642 . y
Fe C1 2.19(2) . y
Fe B2 2.19(3) . y
Fe C3 2.14(2) . y
Fe B4 2.08(3) . y
Fe B5 2.06(3) . y
Fe Cnt2 1.618 . y
Fe C11 2.09(3) . y
Fe B12 2.13(4) . y
Fe C13 2.16(2) . y
Fe B14 2.09(3) . y
Fe B15 2.10(4) . y
Si1 C22 1.80(4) . ?
Si1 C21 1.85(3) . ?
Si1 C23 1.86(3) . ?
Si1 C1 1.88(3) . ?
Si2 C3 1.84(2) . ?
Si2 C25 1.84(3) . ?
Si2 C26 1.84(3) . ?
Si2 C24 1.91(3) . ?
Si3 C27 1.86(3) . ?
Si3 C29 1.87(3) . ?
Si3 C28 1.90(3) . ?
Si3 C11 1.90(3) . ?
Si4 C32 1.84(4) . ?
Si4 C13 1.86(3) . ?
Si4 C31 1.87(3) . ?
Si4 C30 1.89(4) . ?
C1 B5 1.52(4) . ?
C1 B2 1.63(4) . ?
C1 B6 1.66(4) . ?
B2 C3 1.60(4) . ?
B2 B6 1.84(5) . ?
C3 B4 1.64(4) . ?
C3 B6 1.71(4) . ?
B4 B5 1.62(4) . ?
B4 B6 1.79(5) . ?
B5 B6 1.68(5) . ?
C11 B12 1.53(4) . ?
C11 B15 1.63(4) . ?
C11 B16 1.73(4) . ?
B12 C13 1.51(4) . ?
B12 B16 1.75(5) . ?
C13 B14 1.56(4) . ?
C13 B16 1.70(4) . ?
B14 B15 1.78(5) . ?
B14 B16 1.80(5) . ?
B15 B16 1.91(5) . ?
